data_8103038
loop_
_publ_author_name
'Zhi-Sheng Lin'
'Stefan Hoffmann'
'Ya-Xi Huang'
'Yurii Prots'
'Jing-Tai Zhao'
'R\"udiger Kniep'

_publ_section_title
;
 Crystal structure of trilithium divanadium(III) borophosphate
 hydrogenphosphate, Li3V2[BP3O12(OH)][HPO4]
;
_journal_issue 1
_journal_name_full 'Zeitschrift f\"ur Kristallographie - New Crystal Structures'
_journal_page_first 3
_journal_volume 225
_journal_year 2010
_chemical_formula_sum 'B H2 Li3 O17 P4 V2'
_chemical_formula_weight 531.41
_space_group_IT_number 14
_symmetry_cell_setting monoclinic
_symmetry_space_group_name_Hall '-P 2ybc'
_symmetry_space_group_name_H-M 'P 1 21/c 1'
_atom_sites_solution_hydrogens geom
_atom_sites_solution_primary direct
_atom_sites_solution_secondary difmap
_cell_angle_alpha 90.00
_cell_angle_beta 119.394(3)
_cell_angle_gamma 90.00
_cell_formula_units_Z 4
_cell_length_a 9.3783(5)
_cell_length_b 8.2313(4)
_cell_length_c 17.7504(9)
_cell_measurement_reflns_used 8671
_cell_measurement_temperature 295
_cell_measurement_theta_max 32.36
_cell_measurement_theta_min 2.17
_cell_volume 1193.85(11)
_computing_cell_refinement CrystalClear
_computing_data_collection 'CrystalClear (Rigaku/MSC Inc., 2005)'
_computing_data_reduction 'CrystalClear (Rigaku/MSC Inc., 2005)'
_computing_molecular_graphics 'Diamond (Crystal Impact, 2004)'
_computing_publication_material SHELXL97
_computing_structure_refinement 'SHELXL-97 (Sheldrick, 1997)'
_computing_structure_solution 'SHELXS-97 (Sheldrick, 1990)'
_diffrn_ambient_temperature 295
_diffrn_measured_fraction_theta_full 0.997
_diffrn_measured_fraction_theta_max 0.997
_diffrn_measurement_device_type 'Rigaku CCD'
_diffrn_measurement_method \w-scans
_diffrn_radiation_monochromator graphite
_diffrn_radiation_source 'fine-focus sealed tube'
_diffrn_radiation_type MoK\a
_diffrn_radiation_wavelength 0.71073
_diffrn_reflns_av_R_equivalents 0.0259
_diffrn_reflns_av_sigmaI/netI 0.0318
_diffrn_reflns_limit_h_max 13
_diffrn_reflns_limit_h_min -12
_diffrn_reflns_limit_k_max 10
_diffrn_reflns_limit_k_min -11
_diffrn_reflns_limit_l_max 24
_diffrn_reflns_limit_l_min -20
_diffrn_reflns_number 9398
_diffrn_reflns_theta_full 30.00
_diffrn_reflns_theta_max 30.00
_diffrn_reflns_theta_min 2.49
_exptl_absorpt_coefficient_mu 2.214
_exptl_absorpt_correction_T_max 0.930
_exptl_absorpt_correction_T_min 0.830
_exptl_absorpt_correction_type multi-scan
_exptl_absorpt_process_details 'Blessing, R. H. (1995) Acta Cryst. A51, 33-38'
_exptl_crystal_colour blue
_exptl_crystal_density_diffrn 2.957
_exptl_crystal_density_method 'not measured'
_exptl_crystal_description platelet
_exptl_crystal_F_000 1032
_exptl_crystal_size_max 0.09
_exptl_crystal_size_mid 0.07
_exptl_crystal_size_min 0.03
_refine_diff_density_max 0.822
_refine_diff_density_min -0.627
_refine_diff_density_rms 0.132
_refine_ls_extinction_method none
_refine_ls_goodness_of_fit_ref 1.112
_refine_ls_hydrogen_treatment mixed
_refine_ls_matrix_type full
_refine_ls_number_parameters 252
_refine_ls_number_reflns 3479
_refine_ls_number_restraints 1
_refine_ls_restrained_S_all 1.112
_refine_ls_R_factor_all 0.0412
_refine_ls_R_factor_gt 0.0334
_refine_ls_shift/su_max 0.000
_refine_ls_shift/su_mean 0.000
_refine_ls_structure_factor_coef Fsqd
_refine_ls_weighting_details 'calc w=1/[\s^2^(Fo^2^)+(0.0406P)^2^+0.6765P] where P=(Fo^2^+2Fc^2^)/3'
_refine_ls_weighting_scheme calc
_refine_ls_wR_factor_gt 0.0771
_refine_ls_wR_factor_ref 0.0820
_reflns_number_gt 2983
_reflns_number_total 3479
_reflns_threshold_expression >2sigma(I)
_cod_data_source_file 710026.cff
_cod_data_source_block zsl_0588a_Li3V2[BP3O12(OH][HOPO3]
_cod_depositor_comments
;
The following automatic conversions were performed:
'_exptl_absorpt_correction_type' value 'Multi-scan' changed to
'multi-scan' according to
'/home/saulius/struct/CIF-dictionaries/cif_core.dic' dictionary named
'cif_core.dic' version 2.4.1 from 2010-06-29.

Automatic conversion script
Id: cif_fix_enum 1555 2011-01-17 13:19:09Z saulius 
;
_cod_original_sg_symbol_H-M P21/C
_cod_database_code 8103038

loop_
_symmetry_equiv_pos_as_xyz
'x, y, z'
'-x, y+1/2, -z+1/2'
'-x, -y, -z'
'x, -y-1/2, z-1/2'

loop_
_atom_site_label
_atom_site_type_symbol
_atom_site_fract_x
_atom_site_fract_y
_atom_site_fract_z
_atom_site_U_iso_or_equiv
_atom_site_adp_type
_atom_site_occupancy
_atom_site_symmetry_multiplicity
_atom_site_calc_flag
_atom_site_refinement_flags
_atom_site_disorder_assembly
_atom_site_disorder_group
V1 V 0.28844(5) 0.97946(5) 0.20706(2) 0.00817(9) Uani 1 1 d . . .
V2 V 0.24534(5) 0.01388(5) 0.49758(2) 0.00830(9) Uani 1 1 d . . .
P1 P 0.93383(7) 0.15379(7) 0.10162(4) 0.00843(12) Uani 1 1 d . . .
P2 P 0.49532(7) 0.21766(7) 0.14161(4) 0.00795(11) Uani 1 1 d . . .
P3 P 0.13208(7) 0.64242(7) 0.12095(4) 0.00809(11) Uani 1 1 d . . .
P4 P 0.38655(7) 0.17008(7) 0.38238(4) 0.00900(12) Uani 1 1 d . . .
B1 B 0.8229(3) 0.2043(3) 0.21562(16) 0.0088(4) Uani 1 1 d . . .
Li1 Li 0.8511(5) 0.8466(5) 0.9844(3) 0.0157(8) Uani 1 1 d . . .
Li2 Li 0.6552(6) 0.1356(6) 0.9398(3) 0.0235(10) Uani 1 1 d . . .
Li3 Li 0.6578(7) 0.8988(7) 0.2626(4) 0.0298(12) Uani 1 1 d . . .
O1 O 0.1104(2) 0.8212(2) 0.43723(11) 0.0145(3) Uani 1 1 d . . .
O2 O 0.8123(2) 0.0260(2) 0.04236(11) 0.0142(3) Uani 1 1 d . . .
O3 O 0.1078(2) 0.1134(2) 0.11783(10) 0.0116(3) Uani 1 1 d . . .
O4 O 0.9435(2) 0.1510(2) 0.19246(11) 0.0113(3) Uani 1 1 d . . .
O5 O 0.3628(2) 0.2271(2) 0.55289(10) 0.0112(3) Uani 1 1 d . . .
O6 O 0.4772(2) 0.8441(2) 0.28859(11) 0.0111(3) Uani 1 1 d . . .
O7 O 0.4440(2) 0.0521(2) 0.16186(11) 0.0118(3) Uani 1 1 d . . .
O8 O 0.65710(19) 0.1949(2) 0.13946(10) 0.0099(3) Uani 1 1 d . . .
O9 O 0.0503(2) 0.1643(2) 0.43894(11) 0.0115(3) Uani 1 1 d . . .
O10 O 0.2053(2) 0.99970(19) 0.59702(11) 0.0114(3) Uani 1 1 d . . .
O11 O 0.2196(2) 0.8012(2) 0.12250(10) 0.0106(3) Uani 1 1 d . . .
O12 O 0.1715(2) 0.5962(2) 0.21531(10) 0.0110(3) Uani 1 1 d . . .
O13 O 0.2792(2) 0.0561(2) 0.39873(11) 0.0139(3) Uani 1 1 d . . .
O14 O 0.4319(2) 0.8588(2) 0.55724(11) 0.0149(3) Uani 1 1 d . . .
O15 O 0.3478(2) 0.1641(2) 0.28756(10) 0.0121(3) Uani 1 1 d . . .
O16 O 0.3594(3) 0.3545(2) 0.39365(13) 0.0203(4) Uani 1 1 d D . .
H16 H 0.316(5) 0.400(5) 0.424(3) 0.064(14) Uiso 1 1 d D . .
O17 O 0.1423(2) 0.8702(2) 0.24859(11) 0.0107(3) Uani 1 1 d . . .
H17 H 0.117(5) 0.921(6) 0.273(3) 0.054(14) Uiso 1 1 d . . .

loop_
_atom_site_aniso_label
_atom_site_aniso_U_11
_atom_site_aniso_U_22
_atom_site_aniso_U_33
_atom_site_aniso_U_23
_atom_site_aniso_U_13
_atom_site_aniso_U_12
V1 0.00837(17) 0.00772(17) 0.00805(17) 0.00034(13) 0.00375(14) 0.00033(13)
V2 0.00839(18) 0.00876(17) 0.00762(18) 0.00036(13) 0.00383(14) -0.00021(13)
P1 0.0085(3) 0.0088(3) 0.0079(3) 0.00007(19) 0.0040(2) 0.00076(19)
P2 0.0081(3) 0.0076(3) 0.0079(2) -0.00022(19) 0.0037(2) -0.00024(19)
P3 0.0084(3) 0.0081(2) 0.0073(3) -0.00023(19) 0.0035(2) -0.00007(19)
P4 0.0097(3) 0.0087(3) 0.0090(3) 0.00009(19) 0.0048(2) -0.0002(2)
B1 0.0098(11) 0.0092(10) 0.0065(10) -0.0004(8) 0.0034(9) -0.0002(8)
Li1 0.014(2) 0.013(2) 0.017(2) 0.0022(16) 0.0046(17) 0.0032(16)
Li2 0.025(3) 0.021(2) 0.023(2) 0.0053(19) 0.010(2) 0.0082(19)
Li3 0.032(3) 0.025(3) 0.040(3) -0.009(2) 0.023(3) -0.011(2)
O1 0.0157(8) 0.0105(8) 0.0172(8) -0.0049(6) 0.0080(7) -0.0040(6)
O2 0.0145(8) 0.0138(8) 0.0129(8) -0.0032(6) 0.0056(7) -0.0020(6)
O3 0.0104(8) 0.0146(8) 0.0111(8) 0.0034(6) 0.0063(6) 0.0039(6)
O4 0.0103(7) 0.0154(8) 0.0089(7) 0.0009(6) 0.0054(6) 0.0023(6)
O5 0.0118(8) 0.0107(8) 0.0092(7) -0.0009(6) 0.0036(6) -0.0021(6)
O6 0.0112(8) 0.0111(7) 0.0099(7) 0.0030(6) 0.0043(6) 0.0013(6)
O7 0.0146(8) 0.0087(7) 0.0152(8) -0.0001(6) 0.0098(7) -0.0016(6)
O8 0.0089(7) 0.0131(8) 0.0084(7) -0.0003(6) 0.0048(6) -0.0009(6)
O9 0.0087(7) 0.0116(8) 0.0113(8) -0.0010(6) 0.0027(6) 0.0002(6)
O10 0.0152(8) 0.0100(7) 0.0110(8) -0.0001(6) 0.0081(7) -0.0025(6)
O11 0.0129(8) 0.0098(7) 0.0090(7) -0.0014(6) 0.0053(6) -0.0022(6)
O12 0.0161(8) 0.0102(8) 0.0090(7) -0.0005(6) 0.0080(6) -0.0006(6)
O13 0.0165(8) 0.0160(8) 0.0131(8) -0.0026(6) 0.0103(7) -0.0061(7)
O14 0.0113(8) 0.0167(9) 0.0144(8) 0.0024(7) 0.0045(7) 0.0020(6)
O15 0.0167(8) 0.0123(8) 0.0092(7) -0.0015(6) 0.0077(7) -0.0026(6)
O16 0.0331(11) 0.0100(8) 0.0279(10) -0.0008(7) 0.0229(9) 0.0017(7)
O17 0.0124(8) 0.0088(8) 0.0129(8) 0.0003(6) 0.0078(7) 0.0019(6)

loop_
_atom_type_symbol
_atom_type_description
_atom_type_scat_dispersion_real
_atom_type_scat_dispersion_imag
_atom_type_scat_source
O O 0.0106 0.0060 'International Tables Vol C Tables 4.2.6.8 and 6.1.1.4'
B B 0.0013 0.0007 'International Tables Vol C Tables 4.2.6.8 and 6.1.1.4'
Li Li -0.0003 0.0001 'International Tables Vol C Tables 4.2.6.8 and 6.1.1.4'
H H 0.0000 0.0000 'International Tables Vol C Tables 4.2.6.8 and 6.1.1.4'
P P 0.1023 0.0942 'International Tables Vol C Tables 4.2.6.8 and 6.1.1.4'
V V 0.3005 0.5294 'International Tables Vol C Tables 4.2.6.8 and 6.1.1.4'

loop_
_geom_angle_atom_site_label_1
_geom_angle_atom_site_label_2
_geom_angle_atom_site_label_3
_geom_angle
_geom_angle_site_symmetry_1
_geom_angle_site_symmetry_3
_geom_angle_publ_flag
O11 V1 O15 177.14(7) . 1_565 ?
O11 V1 O6 88.80(7) . . ?
O15 V1 O6 94.06(7) 1_565 . ?
O11 V1 O3 88.48(7) . 1_565 ?
O15 V1 O3 88.68(7) 1_565 1_565 ?
O6 V1 O3 174.62(7) . 1_565 ?
O11 V1 O17 85.43(7) . . ?
O15 V1 O17 94.48(7) 1_565 . ?
O6 V1 O17 90.34(7) . . ?
O3 V1 O17 94.07(7) 1_565 . ?
O11 V1 O7 87.12(7) . 1_565 ?
O15 V1 O7 93.23(7) 1_565 1_565 ?
O6 V1 O7 84.21(7) . 1_565 ?
O3 V1 O7 91.02(7) 1_565 1_565 ?
O17 V1 O7 170.85(7) . 1_565 ?
O11 V1 Li2 41.15(11) . 3_666 ?
O15 V1 Li2 138.84(11) 1_565 3_666 ?
O6 V1 Li2 88.99(10) . 3_666 ?
O3 V1 Li2 85.91(10) 1_565 3_666 ?
O17 V1 Li2 126.58(11) . 3_666 ?
O7 V1 Li2 46.22(11) 1_565 3_666 ?
O11 V1 Li3 88.89(11) . . ?
O15 V1 Li3 93.41(11) 1_565 . ?
O6 V1 Li3 37.83(12) . . ?
O3 V1 Li3 137.45(12) 1_565 . ?
O17 V1 Li3 128.01(12) . . ?
O7 V1 Li3 46.42(11) 1_565 . ?
Li2 V1 Li3 65.19(14) 3_666 . ?
O11 V1 Li1 73.91(9) . 3_676 ?
O15 V1 Li1 103.87(9) 1_565 3_676 ?
O6 V1 Li1 138.77(9) . 3_676 ?
O3 V1 Li1 35.86(9) 1_565 3_676 ?
O17 V1 Li1 124.10(9) . 3_676 ?
O7 V1 Li1 58.34(9) 1_565 3_676 ?
Li2 V1 Li1 53.44(12) 3_666 3_676 ?
Li3 V1 Li1 103.37(13) . 3_676 ?
O13 V2 O10 173.05(7) . 1_545 ?
O13 V2 O1 89.96(7) . 1_545 ?
O10 V2 O1 94.85(7) 1_545 1_545 ?
O13 V2 O14 95.93(8) . 1_545 ?
O10 V2 O14 89.40(7) 1_545 1_545 ?
O1 V2 O14 86.33(7) 1_545 1_545 ?
O13 V2 O9 86.21(7) . . ?
O10 V2 O9 88.60(7) 1_545 . ?
O1 V2 O9 92.03(7) 1_545 . ?
O14 V2 O9 177.30(7) 1_545 . ?
O13 V2 O5 89.52(7) . . ?
O10 V2 O5 85.17(7) 1_545 . ?
O1 V2 O5 173.97(7) 1_545 . ?
O14 V2 O5 99.70(7) 1_545 . ?
O9 V2 O5 81.94(7) . . ?
O13 V2 Li1 97.20(11) . 2_646 ?
O10 V2 Li1 75.86(10) 1_545 2_646 ?
O1 V2 Li1 130.73(10) 1_545 2_646 ?
O14 V2 Li1 140.42(10) 1_545 2_646 ?
O9 V2 Li1 40.52(10) . 2_646 ?
O5 V2 Li1 43.45(10) . 2_646 ?
O13 V2 Li2 109.10(11) . 2_646 ?
O10 V2 Li2 77.81(10) 1_545 2_646 ?
O1 V2 Li2 54.87(10) 1_545 2_646 ?
O14 V2 Li2 35.47(10) 1_545 2_646 ?
O9 V2 Li2 142.12(10) . 2_646 ?
O5 V2 Li2 130.81(10) . 2_646 ?
Li1 V2 Li2 153.46(13) 2_646 2_646 ?
O1 P1 O2 111.72(10) 2_645 . ?
O1 P1 O3 108.07(10) 2_645 1_655 ?
O2 P1 O3 110.00(10) . 1_655 ?
O1 P1 O4 110.37(10) 2_645 . ?
O2 P1 O4 110.15(10) . . ?
O3 P1 O4 106.36(9) 1_655 . ?
O1 P1 Li2 70.62(13) 2_645 1_554 ?
O2 P1 Li2 41.12(12) . 1_554 ?
O3 P1 Li2 123.42(13) 1_655 1_554 ?
O4 P1 Li2 127.70(13) . 1_554 ?
O1 P1 Li1 82.74(11) 2_645 3_766 ?
O2 P1 Li1 96.14(11) . 3_766 ?
O3 P1 Li1 37.06(10) 1_655 3_766 ?
O4 P1 Li1 142.18(11) . 3_766 ?
Li2 P1 Li1 89.98(14) 1_554 3_766 ?
O5 P2 O6 111.13(9) 4_565 2_645 ?
O5 P2 O7 108.36(10) 4_565 . ?
O6 P2 O7 110.93(9) 2_645 . ?
O5 P2 O8 108.89(9) 4_565 . ?
O6 P2 O8 108.82(9) 2_645 . ?
O7 P2 O8 108.66(9) . . ?
O5 P2 Li1 39.82(11) 4_565 3_666 ?
O6 P2 Li1 114.74(11) 2_645 3_666 ?
O7 P2 Li1 70.45(11) . 3_666 ?
O8 P2 Li1 133.44(11) . 3_666 ?
O5 P2 Li3 93.51(12) 4_565 2_645 ?
O6 P2 Li3 34.08(13) 2_645 2_645 ?
O7 P2 Li3 90.89(12) . 2_645 ?
O8 P2 Li3 142.84(13) . 2_645 ?
Li1 P2 Li3 82.39(14) 3_666 2_645 ?
O9 P3 O10 113.85(10) 2 4_575 ?
O9 P3 O11 108.65(9) 2 . ?
O10 P3 O11 110.44(10) 4_575 . ?
O9 P3 O12 111.70(10) 2 . ?
O10 P3 O12 102.07(9) 4_575 . ?
O11 P3 O12 110.00(9) . . ?
O9 P3 Li3 136.85(14) 2 2_645 ?
O10 P3 Li3 54.28(13) 4_575 2_645 ?
O11 P3 Li3 114.27(13) . 2_645 ?
O12 P3 Li3 48.94(13) . 2_645 ?
O9 P3 Li1 31.13(11) 2 1_454 ?
O10 P3 Li1 122.20(11) 4_575 1_454 ?
O11 P3 Li1 77.98(11) . 1_454 ?
O12 P3 Li1 129.53(11) . 1_454 ?
Li3 P3 Li1 167.72(15) 2_645 1_454 ?
O13 P4 O14 112.96(10) . 3_666 ?
O13 P4 O15 111.70(10) . . ?
O14 P4 O15 110.35(10) 3_666 . ?
O13 P4 O16 114.39(11) . . ?
O14 P4 O16 104.91(11) 3_666 . ?
O15 P4 O16 101.81(10) . . ?
O13 P4 Li2 151.30(13) . 4_565 ?
O14 P4 Li2 47.03(13) 3_666 4_565 ?
O15 P4 Li2 96.12(13) . 4_565 ?
O16 P4 Li2 64.05(14) . 4_565 ?
O13 P4 Li3 136.14(13) . 2_645 ?
O14 P4 Li3 109.46(13) 3_666 2_645 ?
O15 P4 Li3 40.09(13) . 2_645 ?
O16 P4 Li3 63.04(13) . 2_645 ?
Li2 P4 Li3 70.79(16) 4_565 2_645 ?
O4 B1 O17 111.37(19) . 2_645 ?
O4 B1 O8 109.97(18) . . ?
O17 B1 O8 110.76(19) 2_645 . ?
O4 B1 O12 109.52(19) . 2_645 ?
O17 B1 O12 106.68(18) 2_645 2_645 ?
O8 B1 O12 108.44(18) . 2_645 ?
O9 Li1 O2 111.6(2) 2_656 1_566 ?
O9 Li1 O5 84.73(19) 2_656 2_656 ?
O2 Li1 O5 97.4(2) 1_566 2_656 ?
O9 Li1 O3 120.9(2) 2_656 3_666 ?
O2 Li1 O3 120.8(2) 1_566 3_666 ?
O5 Li1 O3 111.9(2) 2_656 3_666 ?
O9 Li1 Li2 149.3(3) 2_656 1_565 ?
O2 Li1 Li2 41.54(14) 1_566 1_565 ?
O5 Li1 Li2 85.14(18) 2_656 1_565 ?
O3 Li1 Li2 89.74(19) 3_666 1_565 ?
O9 Li1 P2 111.32(19) 2_656 3_666 ?
O2 Li1 P2 96.63(17) 1_566 3_666 ?
O5 Li1 P2 28.63(8) 2_656 3_666 ?
O3 Li1 P2 88.47(15) 3_666 3_666 ?
Li2 Li1 P2 67.77(14) 1_565 3_666 ?
O9 Li1 V2 42.95(10) 2_656 2_656 ?
O2 Li1 V2 120.2(2) 1_566 2_656 ?
O5 Li1 V2 43.91(10) 2_656 2_656 ?
O3 Li1 V2 116.38(19) 3_666 2_656 ?
Li2 Li1 V2 127.63(19) 1_565 2_656 ?
P2 Li1 V2 68.51(10) 3_666 2_656 ?
O9 Li1 P3 23.99(8) 2_656 1_656 ?
O2 Li1 P3 108.15(18) 1_566 1_656 ?
O5 Li1 P3 108.71(17) 2_656 1_656 ?
O3 Li1 P3 108.98(18) 3_666 1_656 ?
Li2 Li1 P3 149.2(2) 1_565 1_656 ?
P2 Li1 P3 134.54(16) 3_666 1_656 ?
V2 Li1 P3 66.12(9) 2_656 1_656 ?
O9 Li1 P1 98.36(17) 2_656 3_766 ?
O2 Li1 P1 127.3(2) 1_566 3_766 ?
O5 Li1 P1 128.5(2) 2_656 3_766 ?
O3 Li1 P1 26.95(8) 3_666 3_766 ?
Li2 Li1 P1 110.59(18) 1_565 3_766 ?
P2 Li1 P1 111.76(14) 3_666 3_766 ?
V2 Li1 P1 111.36(14) 2_656 3_766 ?
P3 Li1 P1 82.70(11) 1_656 3_766 ?
O9 Li1 V1 150.7(2) 2_656 3_676 ?
O2 Li1 V1 97.65(16) 1_566 3_676 ?
O5 Li1 V1 92.60(15) 2_656 3_676 ?
O3 Li1 V1 34.50(9) 3_666 3_676 ?
Li2 Li1 V1 58.72(13) 1_565 3_676 ?
P2 Li1 V1 64.26(9) 3_666 3_676 ?
V2 Li1 V1 121.69(14) 2_656 3_676 ?
P3 Li1 V1 143.48(16) 1_656 3_676 ?
P1 Li1 V1 60.97(9) 3_766 3_676 ?
O2 Li2 O14 122.4(3) 1_556 2_646 ?
O2 Li2 O11 104.9(2) 1_556 3_666 ?
O14 Li2 O11 97.5(2) 2_646 3_666 ?
O2 Li2 O7 105.5(2) 1_556 3_656 ?
O14 Li2 O7 130.2(2) 2_646 3_656 ?
O11 Li2 O7 81.90(19) 3_666 3_656 ?
O2 Li2 O16 122.9(3) 1_556 4_566 ?
O14 Li2 O16 65.02(15) 2_646 4_566 ?
O11 Li2 O16 131.5(2) 3_666 4_566 ?
O7 Li2 O16 78.37(17) 3_656 4_566 ?
O2 Li2 P4 140.4(3) 1_556 4_566 ?
O14 Li2 P4 33.40(9) 2_646 4_566 ?
O11 Li2 P4 108.7(2) 3_666 4_566 ?
O7 Li2 P4 99.45(19) 3_656 4_566 ?
O16 Li2 P4 34.66(8) 4_566 4_566 ?
O2 Li2 P1 31.65(10) 1_556 1_556 ?
O14 Li2 P1 96.4(2) 2_646 1_556 ?
O11 Li2 P1 92.71(19) 3_666 1_556 ?
O7 Li2 P1 133.5(2) 3_656 1_556 ?
O16 Li2 P1 132.2(2) 4_566 1_556 ?
P4 Li2 P1 125.60(19) 4_566 1_556 ?
O2 Li2 Li1 42.05(14) 1_556 1_545 ?
O14 Li2 Li1 163.4(3) 2_646 1_545 ?
O11 Li2 Li1 84.25(19) 3_666 1_545 ?
O7 Li2 Li1 66.46(16) 3_656 1_545 ?
O16 Li2 Li1 125.4(2) 4_566 1_545 ?
P4 Li2 Li1 159.9(2) 4_566 1_545 ?
P1 Li2 Li1 67.03(14) 1_556 1_545 ?
O2 Li2 V1 106.9(2) 1_556 3_666 ?
O14 Li2 V1 123.1(2) 2_646 3_666 ?
O11 Li2 V1 39.48(10) 3_666 3_666 ?
O7 Li2 V1 42.64(10) 3_656 3_666 ?
O16 Li2 V1 111.28(18) 4_566 3_666 ?
P4 Li2 V1 112.25(16) 4_566 3_666 ?
P1 Li2 V1 115.47(17) 1_556 3_666 ?
Li1 Li2 V1 67.84(14) 1_545 3_666 ?
O2 Li2 V2 99.6(2) 1_556 2_656 ?
O14 Li2 V2 34.98(10) 2_646 2_656 ?
O11 Li2 V2 78.34(16) 3_666 2_656 ?
O7 Li2 V2 151.3(2) 3_656 2_656 ?
O16 Li2 V2 99.58(16) 4_566 2_656 ?
P4 Li2 V2 68.09(11) 4_566 2_656 ?
P1 Li2 V2 68.43(11) 1_556 2_656 ?
Li1 Li2 V2 130.97(19) 1_545 2_656 ?
V1 Li2 V2 116.35(16) 3_666 2_656 ?
O2 Li2 Li3 147.1(3) 1_556 3_666 ?
O14 Li2 Li3 87.28(19) 2_646 3_666 ?
O11 Li2 Li3 82.80(19) 3_666 3_666 ?
O7 Li2 Li3 42.98(14) 3_656 3_666 ?
O16 Li2 Li3 53.12(14) 4_566 3_666 ?
P4 Li2 Li3 59.11(13) 4_566 3_666 ?
P1 Li2 Li3 174.6(2) 1_556 3_666 ?
Li1 Li2 Li3 109.3(2) 1_545 3_666 ?
V1 Li2 Li3 59.11(13) 3_666 3_666 ?
V2 Li2 Li3 113.36(17) 2_656 3_666 ?
O6 Li3 O15 92.4(2) . 2_655 ?
O6 Li3 O12 138.8(3) . 2_655 ?
O15 Li3 O12 128.4(3) 2_655 2_655 ?
O6 Li3 O7 77.9(2) . 1_565 ?
O15 Li3 O7 110.0(2) 2_655 1_565 ?
O12 Li3 O7 90.8(2) 2_655 1_565 ?
O6 Li3 O10 85.4(2) . 3_676 ?
O15 Li3 O10 131.7(3) 2_655 3_676 ?
O12 Li3 O10 64.46(15) 2_655 3_676 ?
O7 Li3 O10 116.6(2) 1_565 3_676 ?
O6 Li3 P3 110.5(2) . 2_655 ?
O15 Li3 P3 144.1(3) 2_655 2_655 ?
O12 Li3 P3 33.03(9) 2_655 2_655 ?
O7 Li3 P3 101.9(2) 1_565 2_655 ?
O10 Li3 P3 32.01(8) 3_676 2_655 ?
O6 Li3 P4 105.9(2) . 2_655 ?
O15 Li3 P4 27.89(9) 2_655 2_655 ?
O12 Li3 P4 113.3(2) 2_655 2_655 ?
O7 Li3 P4 88.66(18) 1_565 2_655 ?
O10 Li3 P4 154.3(3) 3_676 2_655 ?
P3 Li3 P4 143.4(2) 2_655 2_655 ?
O6 Li3 P2 25.39(9) . 2_655 ?
O15 Li3 P2 82.49(17) 2_655 2_655 ?
O12 Li3 P2 139.4(2) 2_655 2_655 ?
O7 Li3 P2 103.26(19) 1_565 2_655 ?
O10 Li3 P2 75.27(16) 3_676 2_655 ?
P3 Li3 P2 106.39(17) 2_655 2_655 ?
P4 Li3 P2 104.99(15) 2_655 2_655 ?
O6 Li3 V1 37.30(11) . . ?
O15 Li3 V1 105.2(2) 2_655 . ?
O12 Li3 V1 119.6(2) 2_655 . ?
O7 Li3 V1 40.65(10) 1_565 . ?
O10 Li3 V1 101.67(19) 3_676 . ?
P3 Li3 V1 109.76(17) 2_655 . ?
P4 Li3 V1 101.02(16) 2_655 . ?
P2 Li3 V1 62.69(10) 2_655 . ?
O6 Li3 Li2 80.4(2) . 3_666 ?
O15 Li3 Li2 69.17(18) 2_655 3_666 ?
O12 Li3 Li2 115.8(2) 2_655 3_666 ?
O7 Li3 Li2 40.80(13) 1_565 3_666 ?
O10 Li3 Li2 155.5(3) 3_676 3_666 ?
P3 Li3 Li2 139.8(2) 2_655 3_666 ?
P4 Li3 Li2 50.09(12) 2_655 3_666 ?
P2 Li3 Li2 98.61(17) 2_655 3_666 ?
V1 Li3 Li2 55.70(13) . 3_666 ?
P1 O1 V2 159.85(12) 2_655 1_565 ?
P1 O2 Li2 107.24(19) . 1_554 ?
P1 O2 Li1 128.35(17) . 1_544 ?
Li2 O2 Li1 96.4(2) 1_554 1_544 ?
P1 O3 V1 132.45(10) 1_455 1_545 ?
P1 O3 Li1 115.98(15) 1_455 3_666 ?
V1 O3 Li1 109.64(14) 1_545 3_666 ?
B1 O4 P1 128.86(15) . . ?
P2 O5 Li1 111.56(16) 4_566 2_646 ?
P2 O5 V2 136.61(10) 4_566 . ?
Li1 O5 V2 92.64(14) 2_646 . ?
P2 O6 V1 134.59(11) 2_655 . ?
P2 O6 Li3 120.5(2) 2_655 . ?
V1 O6 Li3 104.87(19) . . ?
P2 O7 V1 134.82(10) . 1_545 ?
P2 O7 Li2 118.83(16) . 3_656 ?
V1 O7 Li2 91.14(15) 1_545 3_656 ?
P2 O7 Li3 114.37(15) . 1_545 ?
V1 O7 Li3 92.93(15) 1_545 1_545 ?
Li2 O7 Li3 96.22(19) 3_656 1_545 ?
B1 O8 P2 125.06(15) . . ?
P3 O9 Li1 124.88(17) 2_545 2_646 ?
P3 O9 V2 135.33(10) 2_545 . ?
Li1 O9 V2 96.53(15) 2_646 . ?
P3 O10 V2 127.18(10) 4_576 1_565 ?
P3 O10 Li3 93.71(15) 4_576 3_676 ?
V2 O10 Li3 133.39(15) 1_565 3_676 ?
P3 O11 V1 128.35(10) . . ?
P3 O11 Li2 130.77(18) . 3_666 ?
V1 O11 Li2 99.37(16) . 3_666 ?
B1 O12 P3 128.61(15) 2_655 . ?
B1 O12 Li3 124.8(2) 2_655 2_645 ?
P3 O12 Li3 98.03(17) . 2_645 ?
P4 O13 V2 134.47(11) . . ?
P4 O14 V2 149.26(12) 3_666 1_565 ?
P4 O14 Li2 99.57(17) 3_666 2_656 ?
V2 O14 Li2 109.55(17) 1_565 2_656 ?
P4 O15 V1 130.49(10) . 1_545 ?
P4 O15 Li3 112.02(18) . 2_645 ?
V1 O15 Li3 117.31(18) 1_545 2_645 ?
P4 O16 Li2 81.29(14) . 4_565 ?
P4 O16 H16 129(3) . . ?
Li2 O16 H16 124(3) 4_565 . ?
B1 O17 V1 120.94(14) 2_655 . ?
B1 O17 H17 110(4) 2_655 . ?
V1 O17 H17 116(4) . . ?

loop_
_geom_bond_atom_site_label_1
_geom_bond_atom_site_label_2
_geom_bond_distance
_geom_bond_site_symmetry_2
_geom_bond_publ_flag
V1 O11 1.9675(16) . ?
V1 O15 1.9699(17) 1_565 ?
V1 O6 1.9884(17) . ?
V1 O3 1.9897(16) 1_565 ?
V1 O17 2.0553(18) . ?
V1 O7 2.0686(17) 1_565 ?
V1 Li2 3.053(5) 3_666 ?
V1 Li3 3.171(6) . ?
V1 Li1 3.308(4) 3_676 ?
V2 O13 1.9616(17) . ?
V2 O10 1.9799(17) 1_545 ?
V2 O1 1.9832(17) 1_545 ?
V2 O14 1.9980(18) 1_545 ?
V2 O9 2.0236(17) . ?
V2 O5 2.0486(17) . ?
V2 Li1 2.951(4) 2_646 ?
V2 Li2 3.284(5) 2_646 ?
P1 O1 1.5054(17) 2_645 ?
P1 O2 1.5278(18) . ?
P1 O3 1.5478(17) 1_655 ?
P1 O4 1.5700(17) . ?
P1 Li2 2.781(5) 1_554 ?
P1 Li1 3.069(5) 3_766 ?
P2 O5 1.5200(17) 4_565 ?
P2 O6 1.5398(17) 2_645 ?
P2 O7 1.5449(17) . ?
P2 O8 1.5477(17) . ?
P2 Li1 2.950(4) 3_666 ?
P2 Li3 3.093(5) 2_645 ?
P3 O9 1.5174(17) 2 ?
P3 O10 1.5191(17) 4_575 ?
P3 O11 1.5363(17) . ?
P3 O12 1.5743(17) . ?
P3 Li3 2.860(5) 2_645 ?
P3 Li1 3.062(4) 1_454 ?
P4 O13 1.5045(17) . ?
P4 O14 1.5211(18) 3_666 ?
P4 O15 1.5384(17) . ?
P4 O16 1.5679(19) . ?
P4 Li2 2.725(5) 4_565 ?
P4 Li3 3.048(5) 2_645 ?
B1 O4 1.449(3) . ?
B1 O17 1.473(3) 2_645 ?
B1 O8 1.479(3) . ?
B1 O12 1.495(3) 2_645 ?
Li1 O9 1.929(5) 2_656 ?
Li1 O2 1.934(5) 1_566 ?
Li1 O5 2.031(5) 2_656 ?
Li1 O3 2.058(5) 3_666 ?
Li1 Li2 2.869(6) 1_565 ?
Li1 P2 2.950(4) 3_666 ?
Li1 V2 2.951(4) 2_656 ?
Li1 P3 3.062(4) 1_656 ?
Li1 P1 3.069(5) 3_766 ?
Li1 V1 3.308(4) 3_676 ?
Li2 O2 1.915(5) 1_556 ?
Li2 O14 2.022(5) 2_646 ?
Li2 O11 2.036(6) 3_666 ?
Li2 O7 2.205(5) 3_656 ?
Li2 O16 2.479(6) 4_566 ?
Li2 P4 2.725(5) 4_566 ?
Li2 P1 2.781(5) 1_556 ?
Li2 Li1 2.869(6) 1_545 ?
Li2 V1 3.053(5) 3_666 ?
Li2 V2 3.284(5) 2_656 ?
Li2 Li3 3.354(8) 3_666 ?
Li3 O6 2.012(6) . ?
Li3 O15 2.117(6) 2_655 ?
Li3 O12 2.178(5) 2_655 ?
Li3 O7 2.300(6) 1_565 ?
Li3 O10 2.327(6) 3_676 ?
Li3 P3 2.860(5) 2_655 ?
Li3 P4 3.048(5) 2_655 ?
Li3 P2 3.093(5) 2_655 ?
Li3 Li2 3.354(8) 3_666 ?
O1 P1 1.5054(17) 2_655 ?
O1 V2 1.9832(17) 1_565 ?
O2 Li2 1.915(5) 1_554 ?
O2 Li1 1.934(5) 1_544 ?
O3 P1 1.5478(17) 1_455 ?
O3 V1 1.9897(16) 1_545 ?
O3 Li1 2.058(5) 3_666 ?
O5 P2 1.5200(17) 4_566 ?
O5 Li1 2.031(5) 2_646 ?
O6 P2 1.5398(17) 2_655 ?
O7 V1 2.0686(17) 1_545 ?
O7 Li2 2.205(5) 3_656 ?
O7 Li3 2.300(6) 1_545 ?
O9 P3 1.5174(17) 2_545 ?
O9 Li1 1.929(5) 2_646 ?
O10 P3 1.5191(17) 4_576 ?
O10 V2 1.9799(17) 1_565 ?
O10 Li3 2.327(6) 3_676 ?
O11 Li2 2.036(6) 3_666 ?
O12 B1 1.495(3) 2_655 ?
O12 Li3 2.178(5) 2_645 ?
O14 P4 1.5211(18) 3_666 ?
O14 V2 1.9980(18) 1_565 ?
O14 Li2 2.022(5) 2_656 ?
O15 V1 1.9699(17) 1_545 ?
O15 Li3 2.117(6) 2_645 ?
O16 Li2 2.479(6) 4_565 ?
O16 H16 0.895(19) . ?
O17 B1 1.473(3) 2_655 ?
O17 H17 0.72(4) . ?
